data_7131428
loop_
_publ_author_name
'Jung, Cheolwon'
'Choi, Sang Beom'
'Park, Jaewoo'
'Jung, Minji'
'Kim, Jonghoon'
'Oh, Hyunchul'
'Kim, Jaheon'

_publ_section_title
;
 Porous zeolitic imidazolate frameworks assembled with highly-flattened
 tetrahedral copper(II) centres and 2-nitroimidazolates.
;
_journal_issue 27
_journal_name_full 'Chemical communications (Cambridge, England)'
_journal_page_first 4040
_journal_page_last 4043
_journal_paper_doi 10.1039/d2cc06797h
_journal_volume 59
_journal_year 2023
_chemical_formula_moiety 'C6 H4 Cu N6 O4 [+ solvent]'
_chemical_formula_sum 'C6 H4 Cu N6 O4'
_chemical_formula_weight 287.69
_chemical_name_common Cu-ZIF-rho
_chemical_name_systematic di-(2-nitroimidazolate)copper(II)
_space_group_crystal_system cubic
_space_group_IT_number 229
_space_group_name_Hall '-I 4 2 3'
_space_group_name_H-M_alt 'I m -3 m'
_atom_sites_solution_hydrogens geom
_audit_creation_method SHELXL-2018/3
_audit_update_record
;
2022-02-07 deposited with the CCDC.	2023-03-16 downloaded from the CCDC.
;
_cell_angle_alpha 90
_cell_angle_beta 90
_cell_angle_gamma 90
_cell_formula_units_Z 48
_cell_length_a 28.691(3)
_cell_length_b 28.691(3)
_cell_length_c 28.691(3)
_cell_measurement_reflns_used 145581
_cell_measurement_temperature 173(2)
_cell_measurement_theta_max 33.749
_cell_measurement_theta_min 0.401
_cell_volume 23618(4)
_computing_cell_refinement 'HKL3000sm (Otwinowski & Minor, 1997)'
_computing_data_collection 'PAL BL2D-SMDC Program (Shin et. al, 2016)'
_computing_data_reduction 'HKL3000sm (Otwinowski & Minor, 1997)'
_computing_structure_refinement 'SHELXL-2018/3 (Sheldrick, 2018)'
_computing_structure_solution 'SHELXT 2018/2 (Sheldrick, 2018)'
_diffrn_ambient_temperature 173(2)
_diffrn_measured_fraction_theta_full 0.997
_diffrn_measured_fraction_theta_max 0.998
_diffrn_measurement_device_type 'Rayonix MX225HS CCD area detector'
_diffrn_measurement_method 'omega scan'
_diffrn_radiation_type synchrotron
_diffrn_radiation_wavelength 0.700
_diffrn_reflns_av_R_equivalents 0.0127
_diffrn_reflns_av_unetI/netI 0.0123
_diffrn_reflns_Laue_measured_fraction_full 0.997
_diffrn_reflns_Laue_measured_fraction_max 0.998
_diffrn_reflns_limit_h_max 38
_diffrn_reflns_limit_h_min -38
_diffrn_reflns_limit_k_max 27
_diffrn_reflns_limit_k_min -27
_diffrn_reflns_limit_l_max 26
_diffrn_reflns_limit_l_min -26
_diffrn_reflns_number 9772
_diffrn_reflns_point_group_measured_fraction_full 0.997
_diffrn_reflns_point_group_measured_fraction_max 0.998
_diffrn_reflns_theta_full 24.835
_diffrn_reflns_theta_max 27.803
_diffrn_reflns_theta_min 1.398
_diffrn_source 'PLSII 2D bending magnet'
_exptl_absorpt_coefficient_mu 1.074
_exptl_absorpt_correction_T_max 1.000
_exptl_absorpt_correction_T_min 0.509
_exptl_absorpt_correction_type empirical
_exptl_absorpt_process_details 'HKL3000sm Scalepack(Otwinowski et.al,2003)'
_exptl_crystal_colour green
_exptl_crystal_density_diffrn 0.971
_exptl_crystal_description polyhedron
_exptl_crystal_F_000 6864
_exptl_crystal_recrystallization_method 'a solvothermal reaction'
_exptl_crystal_size_max 0.049
_exptl_crystal_size_mid 0.045
_exptl_crystal_size_min 0.034
_refine_diff_density_max 0.314
_refine_diff_density_min -0.411
_refine_diff_density_rms 0.038
_refine_ls_extinction_method none
_refine_ls_goodness_of_fit_ref 1.027
_refine_ls_hydrogen_treatment constr
_refine_ls_matrix_type full
_refine_ls_number_parameters 84
_refine_ls_number_reflns 2799
_refine_ls_number_restraints 0
_refine_ls_restrained_S_all 1.027
_refine_ls_R_factor_all 0.0237
_refine_ls_R_factor_gt 0.0219
_refine_ls_shift/su_max 0.001
_refine_ls_shift/su_mean 0.000
_refine_ls_structure_factor_coef Fsqd
_refine_ls_weighting_details 'w=1/[\s^2^(Fo^2^)+(0.0428P)^2^+9.2221P] where P=(Fo^2^+2Fc^2^)/3'
_refine_ls_weighting_scheme calc
_refine_ls_wR_factor_gt 0.0667
_refine_ls_wR_factor_ref 0.0674
_reflns_Friedel_coverage 0.000
_reflns_number_gt 2546
_reflns_number_total 2799
_reflns_threshold_expression 'I > 2\s(I)'
_cod_data_source_file d2cc06797h2.cif
_cod_data_source_block CuZIF-rho_sq
_cod_depositor_comments 'Adding full bibliography for 7131424--7131428.cif.'
_cod_original_cell_volume 23618(8)
_cod_database_code 7131428
_shelx_shelxl_version_number 2018/3
_shelx_space_group_comment
;
The symmetry employed for this shelxl refinement is uniquely defined
by the following loop, which should always be used as a source of
symmetry information in preference to the above space-group names.
They are only intended as comments.
;
_shelx_estimated_absorpt_t_min 0.949
_shelx_estimated_absorpt_t_max 0.964

loop_
_space_group_symop_operation_xyz
'x, y, z'
'-x, -y, z'
'-x, y, -z'
'x, -y, -z'
'z, x, y'
'z, -x, -y'
'-z, -x, y'
'-z, x, -y'
'y, z, x'
'-y, z, -x'
'y, -z, -x'
'-y, -z, x'
'y, x, -z'
'-y, -x, -z'
'y, -x, z'
'-y, x, z'
'x, z, -y'
'-x, z, y'
'-x, -z, -y'
'x, -z, y'
'z, y, -x'
'z, -y, x'
'-z, y, x'
'-z, -y, -x'
'x+1/2, y+1/2, z+1/2'
'-x+1/2, -y+1/2, z+1/2'
'-x+1/2, y+1/2, -z+1/2'
'x+1/2, -y+1/2, -z+1/2'
'z+1/2, x+1/2, y+1/2'
'z+1/2, -x+1/2, -y+1/2'
'-z+1/2, -x+1/2, y+1/2'
'-z+1/2, x+1/2, -y+1/2'
'y+1/2, z+1/2, x+1/2'
'-y+1/2, z+1/2, -x+1/2'
'y+1/2, -z+1/2, -x+1/2'
'-y+1/2, -z+1/2, x+1/2'
'y+1/2, x+1/2, -z+1/2'
'-y+1/2, -x+1/2, -z+1/2'
'y+1/2, -x+1/2, z+1/2'
'-y+1/2, x+1/2, z+1/2'
'x+1/2, z+1/2, -y+1/2'
'-x+1/2, z+1/2, y+1/2'
'-x+1/2, -z+1/2, -y+1/2'
'x+1/2, -z+1/2, y+1/2'
'z+1/2, y+1/2, -x+1/2'
'z+1/2, -y+1/2, x+1/2'
'-z+1/2, y+1/2, x+1/2'
'-z+1/2, -y+1/2, -x+1/2'
'-x, -y, -z'
'x, y, -z'
'x, -y, z'
'-x, y, z'
'-z, -x, -y'
'-z, x, y'
'z, x, -y'
'z, -x, y'
'-y, -z, -x'
'y, -z, x'
'-y, z, x'
'y, z, -x'
'-y, -x, z'
'y, x, z'
'-y, x, -z'
'y, -x, -z'
'-x, -z, y'
'x, -z, -y'
'x, z, y'
'-x, z, -y'
'-z, -y, x'
'-z, y, -x'
'z, -y, -x'
'z, y, x'
'-x+1/2, -y+1/2, -z+1/2'
'x+1/2, y+1/2, -z+1/2'
'x+1/2, -y+1/2, z+1/2'
'-x+1/2, y+1/2, z+1/2'
'-z+1/2, -x+1/2, -y+1/2'
'-z+1/2, x+1/2, y+1/2'
'z+1/2, x+1/2, -y+1/2'
'z+1/2, -x+1/2, y+1/2'
'-y+1/2, -z+1/2, -x+1/2'
'y+1/2, -z+1/2, x+1/2'
'-y+1/2, z+1/2, x+1/2'
'y+1/2, z+1/2, -x+1/2'
'-y+1/2, -x+1/2, z+1/2'
'y+1/2, x+1/2, z+1/2'
'-y+1/2, x+1/2, -z+1/2'
'y+1/2, -x+1/2, -z+1/2'
'-x+1/2, -z+1/2, y+1/2'
'x+1/2, -z+1/2, -y+1/2'
'x+1/2, z+1/2, y+1/2'
'-x+1/2, z+1/2, -y+1/2'
'-z+1/2, -y+1/2, x+1/2'
'-z+1/2, y+1/2, -x+1/2'
'z+1/2, -y+1/2, -x+1/2'
'z+1/2, y+1/2, x+1/2'

loop_
_atom_site_label
_atom_site_type_symbol
_atom_site_fract_x
_atom_site_fract_y
_atom_site_fract_z
_atom_site_U_iso_or_equiv
_atom_site_adp_type
_atom_site_occupancy
_atom_site_site_symmetry_order
_atom_site_calc_flag
_atom_site_refinement_flags_posn
_atom_site_refinement_flags_adp
_atom_site_refinement_flags_occupancy
_atom_site_disorder_assembly
_atom_site_disorder_group
Cu1 Cu 0.89732(2) 0.39732(2) 0.750000 0.02260(7) Uani 1 2 d S T P . .
O1 O 0.88001(3) 0.46212(3) 0.68704(3) 0.03047(17) Uani 1 1 d . . . . .
O2 O 0.93724(3) 0.30376(3) 0.74984(3) 0.0394(2) Uani 1 1 d . . . . .
N1 N 0.90299(3) 0.46068(3) 0.77897(3) 0.02409(17) Uani 1 1 d . . . . .
N2 N 0.88499(4) 0.500000 0.70670(4) 0.0232(2) Uani 1 2 d S T P . .
N3 N 0.87429(3) 0.35468(3) 0.70068(3) 0.02567(18) Uani 1 1 d . . . . .
N4 N 0.92437(4) 0.28773(3) 0.71227(3) 0.0286(3) Uani 1 2 d S T P . .
C1 C 0.89728(5) 0.500000 0.75482(5) 0.0221(3) Uani 1 2 d S T P . .
C2 C 0.91318(4) 0.47587(4) 0.82262(3) 0.0284(2) Uani 1 1 d . . . . .
H2 H 0.919291 0.456577 0.848825 0.034 Uiso 1 1 calc R U . . .
C3 C 0.89147(5) 0.31426(4) 0.68574(4) 0.0236(3) Uani 1 2 d S T P . .
C4 C 0.84268(3) 0.36661(4) 0.66732(4) 0.0300(2) Uani 1 1 d . . . . .
H4 H 0.823793 0.393800 0.667445 0.036 Uiso 1 1 calc R U . . .

loop_
_atom_site_aniso_label
_atom_site_aniso_U_11
_atom_site_aniso_U_22
_atom_site_aniso_U_33
_atom_site_aniso_U_23
_atom_site_aniso_U_13
_atom_site_aniso_U_12
Cu1 0.02388(8) 0.02388(8) 0.02003(10) -0.00300(4) 0.00300(4) 0.00001(6)
O1 0.0401(4) 0.0271(4) 0.0242(3) -0.0050(3) -0.0032(3) -0.0002(3)
O2 0.0498(5) 0.0395(5) 0.0289(4) -0.0050(3) -0.0110(3) 0.0063(4)
N1 0.0301(4) 0.0229(4) 0.0193(4) 0.0005(3) 0.0033(3) 0.0013(3)
N2 0.0239(5) 0.0248(6) 0.0209(5) 0.000 0.0008(4) 0.000
N3 0.0234(4) 0.0272(4) 0.0264(4) -0.0063(3) 0.0007(3) 0.0001(3)
N4 0.0308(6) 0.0275(4) 0.0275(4) 0.0000(5) 0.0001(3) -0.0001(3)
C1 0.0257(6) 0.0225(6) 0.0181(6) 0.000 0.0028(5) 0.000
C2 0.0381(5) 0.0291(5) 0.0179(4) 0.0012(4) 0.0032(4) 0.0013(4)
C3 0.0218(6) 0.0245(4) 0.0245(4) -0.0029(5) 0.0017(4) -0.0017(4)
C4 0.0240(5) 0.0312(5) 0.0347(6) -0.0075(4) -0.0030(4) 0.0047(4)

loop_
_atom_type_symbol
_atom_type_description
_atom_type_scat_dispersion_real
_atom_type_scat_dispersion_imag
_atom_type_scat_source
C C 0.0033 0.0016 'International Tables Vol C Tables 4.2.6.8 and 6.1.1.4'
H H 0.0000 0.0000 'International Tables Vol C Tables 4.2.6.8 and 6.1.1.4'
N N 0.0063 0.0031 'International Tables Vol C Tables 4.2.6.8 and 6.1.1.4'
O O 0.0112 0.0059 'International Tables Vol C Tables 4.2.6.8 and 6.1.1.4'
Cu Cu 0.3450 1.2548 'International Tables Vol C Tables 4.2.6.8 and 6.1.1.4'

loop_
_geom_angle_atom_site_label_1
_geom_angle_atom_site_label_2
_geom_angle_atom_site_label_3
_geom_angle
_geom_angle_site_symmetry_1
_geom_angle_site_symmetry_3
_geom_angle_publ_flag
N3 Cu1 N3 95.62(5) . 37_546 ?
N3 Cu1 N1 93.23(3) . 37_546 ?
N3 Cu1 N1 151.84(3) 37_546 37_546 ?
N3 Cu1 N1 151.84(3) . . ?
N3 Cu1 N1 93.23(3) 37_546 . ?
N1 Cu1 N1 91.42(5) 37_546 . ?
C1 N1 C2 103.54(8) . . ?
C1 N1 Cu1 122.78(7) . . ?
C2 N1 Cu1 133.68(7) . . ?
O1 N2 O1 123.67(12) 51_565 . ?
O1 N2 C1 118.17(6) 51_565 . ?
O1 N2 C1 118.16(6) . . ?
C3 N3 C4 103.82(9) . . ?
C3 N3 Cu1 130.08(7) . . ?
C4 N3 Cu1 124.61(7) . . ?
O2 N4 O2 124.51(13) 66_566 . ?
O2 N4 C3 117.74(7) 66_566 . ?
O2 N4 C3 117.74(7) . . ?
N1 C1 N1 115.49(12) . 51_565 ?
N1 C1 N2 122.25(6) . . ?
N1 C1 N2 122.25(6) 51_565 . ?
N1 C2 C2 108.72(5) . 51_565 ?
N3 C3 N3 115.11(13) 66_566 . ?
N3 C3 N4 122.41(6) 66_566 . ?
N3 C3 N4 122.41(6) . . ?
N3 C4 C4 108.61(6) . 66_566 ?

loop_
_geom_bond_atom_site_label_1
_geom_bond_atom_site_label_2
_geom_bond_distance
_geom_bond_site_symmetry_2
_geom_bond_publ_flag
Cu1 N3 1.9838(9) . ?
Cu1 N3 1.9839(9) 37_546 ?
Cu1 N1 2.0054(9) 37_546 ?
Cu1 N1 2.0055(9) . ?
O1 N2 1.2328(9) . ?
O2 N4 1.2286(10) . ?
N1 C1 1.3339(11) . ?
N1 C2 1.3578(13) . ?
N2 C1 1.4251(17) . ?
N3 C3 1.3309(11) . ?
N3 C4 1.3623(13) . ?
N4 C3 1.4318(19) . ?
C2 C2 1.385(2) 51_565 ?
C4 C4 1.377(2) 66_566 ?
